data_7205391
loop_
_publ_author_name
'Fang, Hua-Cai'
'Ge, Ying-Ying'
'Jia, Hong-Yang'
'Li, Shan-Shan'
'Sun, Feng'
'Zhang, Li-Guo'
'Cai, Yue-Peng'

_publ_section_title
;
 Construction of three high-dimensional supramolecular networks from
 temperature-driven conformational isomers
;
_journal_issue 1
_journal_name_full CrystEngComm
_journal_page_first 67
_journal_paper_doi 10.1039/c0ce00485e
_journal_volume 13
_journal_year 2011
_chemical_formula_moiety 'C10 H15 N9 Zn '
_chemical_formula_sum 'C10 H15 N9 Zn'
_chemical_formula_weight 326.70
_chemical_name_systematic
;
?
;
_space_group_IT_number 14
_symmetry_cell_setting monoclinic
_symmetry_space_group_name_Hall '-P 2ybc'
_symmetry_space_group_name_H-M 'P 1 21/c 1'
_atom_sites_solution_hydrogens geom
_atom_sites_solution_primary direct
_atom_sites_solution_secondary difmap
_audit_creation_method SHELXL-97
_cell_angle_alpha 90.00
_cell_angle_beta 93.789(2)
_cell_angle_gamma 90.00
_cell_formula_units_Z 4
_cell_length_a 9.8594(17)
_cell_length_b 11.0993(18)
_cell_length_c 13.426(2)
_cell_measurement_reflns_used 2297
_cell_measurement_temperature 296(2)
_cell_measurement_theta_max 23.94
_cell_measurement_theta_min 2.77
_cell_volume 1466.0(4)
_computing_cell_refinement 'Bruker SAINT'
_computing_data_collection 'Bruker APEX2'
_computing_data_reduction 'Bruker SAINT'
_computing_molecular_graphics 'SHELXTL-XP (Bruker, 2004)'
_computing_publication_material SHELXL-97
_computing_structure_refinement 'SHELXL-97 (Sheldrick, 2008)'
_computing_structure_solution 'SHELXS-97 (Sheldrick, 2008)'
_diffrn_ambient_temperature 296(2)
_diffrn_measured_fraction_theta_full 0.994
_diffrn_measured_fraction_theta_max 0.994
_diffrn_measurement_device_type 'Bruker APEX-II CCD'
_diffrn_measurement_method '\f and \w scans'
_diffrn_radiation_monochromator graphite
_diffrn_radiation_source 'fine-focus sealed tube'
_diffrn_radiation_type MoK\a
_diffrn_radiation_wavelength 0.71073
_diffrn_reflns_av_R_equivalents 0.0253
_diffrn_reflns_av_sigmaI/netI 0.0303
_diffrn_reflns_limit_h_max 11
_diffrn_reflns_limit_h_min -11
_diffrn_reflns_limit_k_max 13
_diffrn_reflns_limit_k_min -8
_diffrn_reflns_limit_l_max 16
_diffrn_reflns_limit_l_min -15
_diffrn_reflns_number 6624
_diffrn_reflns_theta_full 25.20
_diffrn_reflns_theta_max 25.20
_diffrn_reflns_theta_min 2.38
_exptl_absorpt_coefficient_mu 1.681
_exptl_absorpt_correction_T_max 0.751
_exptl_absorpt_correction_T_min 0.688
_exptl_absorpt_correction_type multi-scan
_exptl_absorpt_process_details '(<i>SADABS</i>; Sheldrick, 1996)'
_exptl_crystal_colour colorless
_exptl_crystal_density_diffrn 1.480
_exptl_crystal_density_method 'not measured'
_exptl_crystal_description block
_exptl_crystal_F_000 672
_exptl_crystal_size_max 0.25
_exptl_crystal_size_mid 0.19
_exptl_crystal_size_min 0.17
_refine_diff_density_max 0.828
_refine_diff_density_min -0.878
_refine_diff_density_rms 0.076
_refine_ls_extinction_expression Fc^*^=kFc[1+0.001xFc^2^\l^3^/sin(2\q)]^-1/4^
_refine_ls_extinction_method none
_refine_ls_goodness_of_fit_ref 1.025
_refine_ls_hydrogen_treatment constr
_refine_ls_matrix_type full
_refine_ls_number_parameters 178
_refine_ls_number_reflns 2442
_refine_ls_number_restraints 138
_refine_ls_restrained_S_all 1.028
_refine_ls_R_factor_all 0.0635
_refine_ls_R_factor_gt 0.0490
_refine_ls_shift/su_max 0.001
_refine_ls_shift/su_mean 0.000
_refine_ls_structure_factor_coef Fsqd
_refine_ls_weighting_details 'calc w=1/[\s^2^(Fo^2^)+(0.0958P)^2^+0.0000P] where P=(Fo^2^+2Fc^2^)/3'
_refine_ls_weighting_scheme calc
_refine_ls_wR_factor_gt 0.1268
_refine_ls_wR_factor_ref 0.1393
_reflns_number_gt 1879
_reflns_number_total 2643
_reflns_threshold_expression >2sigma(I)
_cod_data_source_file C0CE00485E.TXT
_cod_data_source_block 3
_cod_original_sg_symbol_H-M 'P 21/c'
_cod_original_formula_sum 'C10 H15 N9 Zn '
_cod_database_code 7205391

loop_
_symmetry_equiv_pos_as_xyz
'x, y, z'
'-x, y+1/2, -z+1/2'
'-x, -y, -z'
'x, -y-1/2, z-1/2'

loop_
_atom_site_label
_atom_site_type_symbol
_atom_site_fract_x
_atom_site_fract_y
_atom_site_fract_z
_atom_site_U_iso_or_equiv
_atom_site_adp_type
_atom_site_occupancy
_atom_site_symmetry_multiplicity
_atom_site_calc_flag
_atom_site_refinement_flags
_atom_site_disorder_assembly
_atom_site_disorder_group
C1 C 0.7839(4) 1.1980(4) 0.6233(3) 0.0587(10) Uani 1 1 d U . .
H1 H 0.7503 1.1885 0.6860 0.070 Uiso 1 1 calc R . .
C2 C 0.8300(5) 1.3116(5) 0.5970(4) 0.0688(11) Uani 1 1 d U . .
H2 H 0.8271 1.3766 0.6405 0.083 Uiso 1 1 calc R . .
C3 C 0.8802(5) 1.3239(5) 0.5044(4) 0.0711(12) Uani 1 1 d U . .
H3 H 0.9108 1.3986 0.4839 0.085 Uiso 1 1 calc R . .
C4 C 0.8850(5) 1.2267(5) 0.4424(4) 0.0679(12) Uani 1 1 d U . .
H4 H 0.9202 1.2341 0.3802 0.082 Uiso 1 1 calc R . .
C5 C 0.8362(4) 1.1161(4) 0.4740(3) 0.0557(9) Uani 1 1 d U . .
C6 C 0.8303(4) 1.0074(5) 0.4129(3) 0.0616(11) Uani 1 1 d U . .
H6 H 0.8655 1.0066 0.3503 0.074 Uiso 1 1 calc R . .
C7 C 0.7610(6) 0.8016(5) 0.3910(4) 0.0801(14) Uani 1 1 d U . .
H7A H 0.8397 0.7884 0.3527 0.096 Uiso 1 1 calc R . .
H7B H 0.6809 0.8053 0.3451 0.096 Uiso 1 1 calc R . .
C8 C 0.7475(5) 0.7014(5) 0.4638(4) 0.0773(9) Uani 1 1 d U . .
H8A H 0.7204 0.6285 0.4280 0.093 Uiso 1 1 calc R . .
H8B H 0.8349 0.6867 0.4991 0.093 Uiso 1 1 calc R . .
C9 C 0.6781(12) 0.6392(6) 0.6099(7) 0.158(4) Uani 1 1 d U . .
H9A H 0.6494 0.6652 0.6733 0.237 Uiso 1 1 calc R . .
H9B H 0.7745 0.6256 0.6149 0.237 Uiso 1 1 calc R . .
H9C H 0.6321 0.5658 0.5906 0.237 Uiso 1 1 calc R . .
C10 C 0.5067(8) 0.7284(7) 0.5045(7) 0.137(3) Uani 1 1 d U . .
H10A H 0.4767 0.8091 0.4895 0.205 Uiso 1 1 calc R . .
H10B H 0.4550 0.6958 0.5564 0.205 Uiso 1 1 calc R . .
H10C H 0.4936 0.6794 0.4458 0.205 Uiso 1 1 calc R . .
N1 N 0.7852(3) 1.1029(3) 0.5639(2) 0.0509(8) Uani 1 1 d . . .
N2 N 0.7763(4) 0.9143(3) 0.4471(3) 0.0594(9) Uani 1 1 d . . .
N3 N 0.6460(4) 0.7298(4) 0.5368(4) 0.0773(9) Uani 1 1 d . . .
N4 N 0.8450(4) 0.8734(4) 0.6985(3) 0.0714(10) Uani 1 1 d . . .
N5 N 0.8983(4) 0.9471(3) 0.7503(3) 0.0592(9) Uani 1 1 d . . .
N6 N 0.9586(5) 1.0144(5) 0.8010(4) 0.0942(14) Uani 1 1 d . . .
N7 N 0.5330(4) 0.9791(4) 0.6359(4) 0.0774(12) Uani 1 1 d . . .
N8 N 0.4620(4) 0.9326(4) 0.6898(3) 0.0684(10) Uani 1 1 d . . .
N9 N 0.3848(6) 0.8924(6) 0.7421(4) 0.1067(17) Uani 1 1 d . . .
Zn1 Zn 0.70538(4) 0.91748(4) 0.58861(3) 0.0494(2) Uani 1 1 d . . .

loop_
_atom_site_aniso_label
_atom_site_aniso_U_11
_atom_site_aniso_U_22
_atom_site_aniso_U_33
_atom_site_aniso_U_23
_atom_site_aniso_U_13
_atom_site_aniso_U_12
C1 0.062(2) 0.057(2) 0.058(2) 0.0034(19) 0.0093(18) 0.0010(19)
C2 0.064(2) 0.062(3) 0.081(3) -0.002(2) 0.009(2) -0.004(2)
C3 0.064(2) 0.062(3) 0.089(3) 0.015(2) 0.015(2) -0.010(2)
C4 0.057(2) 0.076(3) 0.072(3) 0.022(2) 0.021(2) -0.001(2)
C5 0.054(2) 0.062(2) 0.051(2) 0.0052(18) 0.0099(16) 0.0023(18)
C6 0.059(2) 0.073(3) 0.055(2) 0.005(2) 0.0149(18) 0.009(2)
C7 0.100(3) 0.074(3) 0.067(3) -0.028(2) 0.018(2) 0.008(3)
C8 0.0769(19) 0.0638(18) 0.090(2) -0.0128(16) -0.0025(15) 0.0064(15)
C9 0.239(9) 0.055(4) 0.165(7) 0.005(4) -0.110(7) 0.016(5)
C10 0.092(4) 0.096(5) 0.217(9) -0.041(5) -0.029(5) -0.008(4)
N1 0.0526(17) 0.0503(18) 0.0507(18) 0.0027(14) 0.0101(14) 0.0067(14)
N2 0.070(2) 0.062(2) 0.0479(18) -0.0054(16) 0.0131(15) 0.0155(17)
N3 0.0769(19) 0.0638(18) 0.090(2) -0.0128(16) -0.0025(15) 0.0064(15)
N4 0.088(3) 0.063(2) 0.062(2) 0.003(2) -0.007(2) 0.005(2)
N5 0.068(2) 0.062(2) 0.0472(19) 0.0013(18) 0.0023(17) 0.0170(19)
N6 0.095(3) 0.088(3) 0.095(3) -0.022(3) -0.026(3) 0.019(3)
N7 0.073(2) 0.056(2) 0.108(3) 0.006(2) 0.038(2) 0.0057(19)
N8 0.070(2) 0.072(3) 0.066(2) 0.0059(19) 0.024(2) 0.0064(19)
N9 0.100(4) 0.136(4) 0.087(4) 0.024(3) 0.032(3) -0.013(3)
Zn1 0.0559(3) 0.0466(3) 0.0464(3) -0.00078(17) 0.00990(19) 0.00212(19)

loop_
_atom_type_symbol
_atom_type_description
_atom_type_scat_dispersion_real
_atom_type_scat_dispersion_imag
_atom_type_scat_source
C C 0.0033 0.0016 'International Tables Vol C Tables 4.2.6.8 and 6.1.1.4'
H H 0.0000 0.0000 'International Tables Vol C Tables 4.2.6.8 and 6.1.1.4'
N N 0.0061 0.0033 'International Tables Vol C Tables 4.2.6.8 and 6.1.1.4'
Zn Zn 0.2839 1.4301 'International Tables Vol C Tables 4.2.6.8 and 6.1.1.4'

loop_
_geom_angle_atom_site_label_1
_geom_angle_atom_site_label_2
_geom_angle_atom_site_label_3
_geom_angle
_geom_angle_site_symmetry_1
_geom_angle_site_symmetry_3
_geom_angle_publ_flag
N1 C1 C2 123.5(4) . . ?
N1 C1 H1 118.2 . . ?
C2 C1 H1 118.2 . . ?
C3 C2 C1 117.5(5) . . ?
C3 C2 H2 121.3 . . ?
C1 C2 H2 121.3 . . ?
C4 C3 C2 120.1(4) . . ?
C4 C3 H3 119.9 . . ?
C2 C3 H3 119.9 . . ?
C3 C4 C5 119.0(4) . . ?
C3 C4 H4 120.5 . . ?
C5 C4 H4 120.5 . . ?
N1 C5 C4 121.7(4) . . ?
N1 C5 C6 114.3(4) . . ?
C4 C5 C6 124.0(4) . . ?
N2 C6 C5 118.3(4) . . ?
N2 C6 H6 120.8 . . ?
C5 C6 H6 120.8 . . ?
N2 C7 C8 108.1(4) . . ?
N2 C7 H7A 110.1 . . ?
C8 C7 H7A 110.1 . . ?
N2 C7 H7B 110.1 . . ?
C8 C7 H7B 110.1 . . ?
H7A C7 H7B 108.4 . . ?
N3 C8 C7 111.6(4) . . ?
N3 C8 H8A 109.3 . . ?
C7 C8 H8A 109.3 . . ?
N3 C8 H8B 109.3 . . ?
C7 C8 H8B 109.3 . . ?
H8A C8 H8B 108.0 . . ?
N3 C9 H9A 109.5 . . ?
N3 C9 H9B 109.5 . . ?
H9A C9 H9B 109.5 . . ?
N3 C9 H9C 109.5 . . ?
H9A C9 H9C 109.5 . . ?
H9B C9 H9C 109.5 . . ?
N3 C10 H10A 109.5 . . ?
N3 C10 H10B 109.5 . . ?
H10A C10 H10B 109.5 . . ?
N3 C10 H10C 109.5 . . ?
H10A C10 H10C 109.5 . . ?
H10B C10 H10C 109.5 . . ?
C1 N1 C5 118.2(4) . . ?
C1 N1 Zn1 128.8(3) . . ?
C5 N1 Zn1 112.9(3) . . ?
C6 N2 C7 122.9(4) . . ?
C6 N2 Zn1 119.8(3) . . ?
C7 N2 Zn1 117.3(3) . . ?
C10 N3 C9 111.7(7) . . ?
C10 N3 C8 118.7(6) . . ?
C9 N3 C8 100.1(6) . . ?
C10 N3 Zn1 109.3(4) . . ?
C9 N3 Zn1 113.4(4) . . ?
C8 N3 Zn1 103.1(3) . . ?
N5 N4 Zn1 121.5(3) . . ?
N6 N5 N4 175.2(5) . . ?
N8 N7 Zn1 127.8(4) . . ?
N9 N8 N7 175.3(5) . . ?
N7 Zn1 N4 114.20(19) . . ?
N7 Zn1 N2 130.70(18) . . ?
N4 Zn1 N2 114.41(16) . . ?
N7 Zn1 N1 92.74(15) . . ?
N4 Zn1 N1 95.85(16) . . ?
N2 Zn1 N1 74.67(13) . . ?
N7 Zn1 N3 101.95(17) . . ?
N4 Zn1 N3 98.78(17) . . ?
N2 Zn1 N3 78.35(16) . . ?
N1 Zn1 N3 152.74(15) . . ?

loop_
_geom_bond_atom_site_label_1
_geom_bond_atom_site_label_2
_geom_bond_distance
_geom_bond_site_symmetry_2
_geom_bond_publ_flag
C1 N1 1.323(6) . ?
C1 C2 1.394(7) . ?
C1 H1 0.9300 . ?
C2 C3 1.376(7) . ?
C2 H2 0.9300 . ?
C3 C4 1.364(7) . ?
C3 H3 0.9300 . ?
C4 C5 1.395(6) . ?
C4 H4 0.9300 . ?
C5 N1 1.346(5) . ?
C5 C6 1.458(7) . ?
C6 N2 1.262(6) . ?
C6 H6 0.9300 . ?
C7 N2 1.463(6) . ?
C7 C8 1.492(8) . ?
C7 H7A 0.9700 . ?
C7 H7B 0.9700 . ?
C8 N3 1.480(7) . ?
C8 H8A 0.9700 . ?
C8 H8B 0.9700 . ?
C9 N3 1.426(8) . ?
C9 H9A 0.9600 . ?
C9 H9B 0.9600 . ?
C9 H9C 0.9600 . ?
C10 N3 1.413(9) . ?
C10 H10A 0.9600 . ?
C10 H10B 0.9600 . ?
C10 H10C 0.9600 . ?
N1 Zn1 2.236(3) . ?
N2 Zn1 2.067(4) . ?
N3 Zn1 2.261(4) . ?
N4 N5 1.175(6) . ?
N4 Zn1 2.011(4) . ?
N5 N6 1.149(6) . ?
N7 N8 1.160(5) . ?
N7 Zn1 1.976(4) . ?
N8 N9 1.159(6) . ?

loop_
_geom_torsion_atom_site_label_1
_geom_torsion_atom_site_label_2
_geom_torsion_atom_site_label_3
_geom_torsion_atom_site_label_4
_geom_torsion
_geom_torsion_site_symmetry_1
_geom_torsion_site_symmetry_2
_geom_torsion_site_symmetry_3
_geom_torsion_site_symmetry_4
_geom_torsion_publ_flag
N1 C1 C2 C3 -0.4(7) . . . . ?
C1 C2 C3 C4 -0.8(7) . . . . ?
C2 C3 C4 C5 1.1(7) . . . . ?
C3 C4 C5 N1 -0.3(7) . . . . ?
C3 C4 C5 C6 177.2(4) . . . . ?
N1 C5 C6 N2 1.9(6) . . . . ?
C4 C5 C6 N2 -175.7(4) . . . . ?
N2 C7 C8 N3 48.5(6) . . . . ?
C2 C1 N1 C5 1.2(6) . . . . ?
C2 C1 N1 Zn1 -176.1(3) . . . . ?
C4 C5 N1 C1 -0.9(6) . . . . ?
C6 C5 N1 C1 -178.6(3) . . . . ?
C4 C5 N1 Zn1 176.9(3) . . . . ?
C6 C5 N1 Zn1 -0.8(4) . . . . ?
C5 C6 N2 C7 177.9(4) . . . . ?
C5 C6 N2 Zn1 -2.1(6) . . . . ?
C8 C7 N2 C6 157.6(4) . . . . ?
C8 C7 N2 Zn1 -22.4(5) . . . . ?
C7 C8 N3 C10 72.7(7) . . . . ?
C7 C8 N3 C9 -165.5(5) . . . . ?
C7 C8 N3 Zn1 -48.4(5) . . . . ?
Zn1 N4 N5 N6 -144(6) . . . . ?
Zn1 N7 N8 N9 -172(7) . . . . ?
N8 N7 Zn1 N4 -55.8(6) . . . . ?
N8 N7 Zn1 N2 134.5(5) . . . . ?
N8 N7 Zn1 N1 -153.4(5) . . . . ?
N8 N7 Zn1 N3 49.7(5) . . . . ?
N5 N4 Zn1 N7 -68.5(5) . . . . ?
N5 N4 Zn1 N2 103.0(4) . . . . ?
N5 N4 Zn1 N1 27.2(4) . . . . ?
N5 N4 Zn1 N3 -175.9(4) . . . . ?
C6 N2 Zn1 N7 81.4(4) . . . . ?
C7 N2 Zn1 N7 -98.6(4) . . . . ?
C6 N2 Zn1 N4 -88.3(4) . . . . ?
C7 N2 Zn1 N4 91.7(4) . . . . ?
C6 N2 Zn1 N1 1.3(3) . . . . ?
C7 N2 Zn1 N1 -178.8(4) . . . . ?
C6 N2 Zn1 N3 177.3(4) . . . . ?
C7 N2 Zn1 N3 -2.8(4) . . . . ?
C1 N1 Zn1 N7 45.8(4) . . . . ?
C5 N1 Zn1 N7 -131.7(3) . . . . ?
C1 N1 Zn1 N4 -68.9(4) . . . . ?
C5 N1 Zn1 N4 113.6(3) . . . . ?
C1 N1 Zn1 N2 177.3(4) . . . . ?
C5 N1 Zn1 N2 -0.1(3) . . . . ?
C1 N1 Zn1 N3 168.8(3) . . . . ?
C5 N1 Zn1 N3 -8.7(5) . . . . ?
C10 N3 Zn1 N7 29.2(6) . . . . ?
C9 N3 Zn1 N7 -96.2(7) . . . . ?
C8 N3 Zn1 N7 156.4(3) . . . . ?
C10 N3 Zn1 N4 146.4(5) . . . . ?
C9 N3 Zn1 N4 20.9(7) . . . . ?
C8 N3 Zn1 N4 -86.4(3) . . . . ?
C10 N3 Zn1 N2 -100.4(6) . . . . ?
C9 N3 Zn1 N2 134.2(7) . . . . ?
C8 N3 Zn1 N2 26.9(3) . . . . ?
C10 N3 Zn1 N1 -92.0(6) . . . . ?
C9 N3 Zn1 N1 142.6(6) . . . . ?
C8 N3 Zn1 N1 35.3(5) . . . . ?
